data_1533503
loop_
_publ_author_name
'Shirotani, I.'
'Yamanashi, K.'
'Hayashi, J.'
'Ishimatsu, N.'
'Shimomura, O.'
'Kikegawa, T.'

_publ_section_title
;
 Pressure-induced phase transitions of lanthanide monoarsenides La As and
 Lu As with a (Na Cl)-type structure
;
_journal_name_full 'Solid State Communications'
_journal_page_first 573
_journal_page_last 576
_journal_volume 127
_journal_year 2003
_chemical_formula_sum 'As La'
_chemical_name_systematic 'La As'
_space_group_IT_number 123
_symmetry_space_group_name_Hall '-P 4 2'
_symmetry_space_group_name_H-M 'P 4/m m m'
_cell_angle_alpha 90
_cell_angle_beta 90
_cell_angle_gamma 90
_cell_formula_units_Z 1
_cell_length_a 3.625
_cell_length_b 3.625
_cell_length_c 3.06
_cell_volume 40.210
_citation_journal_id_ASTM SSCOA4
_cod_data_source_file Shirotani_SSCOA4_2003_894.cif
_cod_data_source_block As1La1
_cod_original_cell_volume 40.21031
_cod_original_formula_sum 'As1 La1'
_cod_database_code 1533503

loop_
_symmetry_equiv_pos_as_xyz
x,y,z
-y,x,z
-x,-y,z
y,-x,z
x,-y,-z
y,x,-z
-x,y,-z
-y,-x,-z
-x,-y,-z
y,-x,-z
x,y,-z
-y,x,-z
-x,y,z
-y,-x,z
x,-y,z
y,x,z

loop_
_atom_site_label
_atom_site_type_symbol
_atom_site_fract_x
_atom_site_fract_y
_atom_site_fract_z
_atom_site_occupancy
_atom_site_U_iso_or_equiv
As1 As-3 0.5 0.5 0.5 1 0.0
La1 La+3 0 0 0 1 0.0
